data_7228440
loop_
_publ_author_name
'Kong, Feng'
'Li, Meng'
'Zhou, Xigeng'
'Zhang, Lixin'

_publ_section_title
;
 Synthesis, structure and reactivity of guanidinate rare earth metal
 bis(o-aminobenzyl) complexes
;
_journal_issue 47
_journal_name_full 'RSC Adv.'
_journal_page_first 29752
_journal_paper_doi 10.1039/C7RA04524G
_journal_volume 7
_journal_year 2017
_chemical_formula_sum 'C39 H48 N3'
_chemical_formula_weight 558.80
_space_group_crystal_system triclinic
_space_group_IT_number 2
_space_group_name_Hall '-P 1'
_space_group_name_H-M_alt 'P -1'
_symmetry_space_group_name_Hall '-P 1'
_symmetry_space_group_name_H-M 'P -1'
_atom_sites_solution_hydrogens geom
_audit_creation_method SHELXL-2014/7
_audit_update_record
;
2017-04-05 deposited with the CCDC.
2017-05-23 downloaded from the CCDC.
;
_cell_angle_alpha 79.031(7)
_cell_angle_beta 82.038(9)
_cell_angle_gamma 82.388(9)
_cell_formula_units_Z 2
_cell_length_a 10.323(8)
_cell_length_b 10.930(8)
_cell_length_c 16.132(12)
_cell_measurement_reflns_used 2591
_cell_measurement_temperature 293(2)
_cell_measurement_theta_max 25.51
_cell_measurement_theta_min 2.49
_cell_volume 1759(2)
_computing_cell_refinement 'Bruker SAINT'
_computing_data_collection 'Bruker APEX2'
_computing_data_reduction 'Bruker SAINT'
_computing_molecular_graphics 'Bruker SHELXTL'
_computing_publication_material 'Bruker SHELXTL'
_computing_structure_refinement 'SHELXL-2014/7 (Sheldrick, 2014)'
_computing_structure_solution 'SHELXS-97 (Sheldrick, 2008)'
_diffrn_ambient_temperature 293(2)
_diffrn_measured_fraction_theta_full 0.972
_diffrn_measured_fraction_theta_max 0.972
_diffrn_measurement_device_type 'Bruker APEX-II CCD'
_diffrn_measurement_method '\f and \w scans'
_diffrn_radiation_type MoK\a
_diffrn_radiation_wavelength 0.71073
_diffrn_reflns_av_R_equivalents 0.0235
_diffrn_reflns_av_unetI/netI 0.0473
_diffrn_reflns_Laue_measured_fraction_full 0.972
_diffrn_reflns_Laue_measured_fraction_max 0.972
_diffrn_reflns_limit_h_max 12
_diffrn_reflns_limit_h_min -6
_diffrn_reflns_limit_k_max 13
_diffrn_reflns_limit_k_min -12
_diffrn_reflns_limit_l_max 19
_diffrn_reflns_limit_l_min -19
_diffrn_reflns_number 8582
_diffrn_reflns_point_group_measured_fraction_full 0.972
_diffrn_reflns_point_group_measured_fraction_max 0.972
_diffrn_reflns_theta_full 25.050
_diffrn_reflns_theta_max 25.050
_diffrn_reflns_theta_min 1.295
_diffrn_source 'sealed tube'
_exptl_absorpt_coefficient_mu 0.061
_exptl_absorpt_correction_T_max 0.7455
_exptl_absorpt_correction_T_min 0.6045
_exptl_absorpt_correction_type multi-scan
_exptl_absorpt_process_details SADABS
_exptl_crystal_colour colourless
_exptl_crystal_density_diffrn 1.055
_exptl_crystal_description block
_exptl_crystal_F_000 606
_exptl_crystal_size_max 0.400
_exptl_crystal_size_mid 0.400
_exptl_crystal_size_min 0.100
_refine_diff_density_max 0.508
_refine_diff_density_min -0.264
_refine_diff_density_rms 0.064
_refine_ls_extinction_coef 0.047(5)
_refine_ls_extinction_expression Fc^*^=kFc[1+0.001xFc^2^\l^3^/sin(2\q)]^-1/4^
_refine_ls_extinction_method 'SHELXL-2014/7 (Sheldrick 2014'
_refine_ls_goodness_of_fit_ref 1.047
_refine_ls_hydrogen_treatment constr
_refine_ls_matrix_type full
_refine_ls_number_parameters 388
_refine_ls_number_reflns 6058
_refine_ls_number_restraints 0
_refine_ls_restrained_S_all 1.047
_refine_ls_R_factor_all 0.0877
_refine_ls_R_factor_gt 0.0618
_refine_ls_shift/su_max 0.003
_refine_ls_shift/su_mean 0.001
_refine_ls_structure_factor_coef Fsqd
_refine_ls_weighting_details 'w=1/[\s^2^(Fo^2^)+(0.1198P)^2^+0.0872P] where P=(Fo^2^+2Fc^2^)/3'
_refine_ls_weighting_scheme calc
_refine_ls_wR_factor_gt 0.1760
_refine_ls_wR_factor_ref 0.1995
_reflns_Friedel_coverage 0.000
_reflns_number_gt 4019
_reflns_number_total 6058
_reflns_threshold_expression 'I > 2\s(I)'
_cod_data_source_file c7ra04524g2.cif
_cod_data_source_block a50330a
_cod_database_code 7228440
_shelx_shelxl_version_number 2014/7
_shelx_space_group_comment
;
The symmetry employed for this shelxl refinement is uniquely defined
by the following loop, which should always be used as a source of
symmetry information in preference to the above space-group names.
They are only intended as comments.
;
_shelx_estimated_absorpt_t_min 0.976
_shelx_estimated_absorpt_t_max 0.994

loop_
_space_group_symop_operation_xyz
'x, y, z'
'-x, -y, -z'

loop_
_atom_site_label
_atom_site_type_symbol
_atom_site_fract_x
_atom_site_fract_y
_atom_site_fract_z
_atom_site_U_iso_or_equiv
_atom_site_adp_type
_atom_site_occupancy
_atom_site_site_symmetry_order
_atom_site_calc_flag
_atom_site_refinement_flags_posn
_atom_site_refinement_flags_adp
N1 N -0.07050(15) 0.17429(15) 0.26493(10) 0.0527(4) Uani 1 1 d . .
N2 N 0.03530(15) 0.35195(13) 0.20547(9) 0.0491(4) Uani 1 1 d . .
N3 N 0.15590(14) 0.15663(13) 0.25651(9) 0.0466(4) Uani 1 1 d . .
C1 C 0.03622(17) 0.22749(16) 0.24348(11) 0.0442(4) Uani 1 1 d . .
C2 C -0.19186(19) 0.23525(19) 0.23842(13) 0.0556(5) Uani 1 1 d . .
C3 C -0.2716(2) 0.3188(2) 0.28610(15) 0.0685(6) Uani 1 1 d . .
C4 C -0.3936(2) 0.3690(3) 0.25979(18) 0.0867(8) Uani 1 1 d . .
H4 H -0.4474 0.4248 0.2899 0.104 Uiso 1 1 calc R U
C5 C -0.4357(2) 0.3380(3) 0.1910(2) 0.0938(9) Uani 1 1 d . .
H5 H -0.5175 0.3728 0.1747 0.113 Uiso 1 1 calc R U
C6 C -0.3588(2) 0.2559(3) 0.14545(17) 0.0824(7) Uani 1 1 d . .
H6 H -0.3894 0.2353 0.0988 0.099 Uiso 1 1 calc R U
C7 C -0.2356(2) 0.2029(2) 0.16793(14) 0.0652(6) Uani 1 1 d . .
C8 C -0.2293(2) 0.3468(2) 0.36626(16) 0.0826(7) Uani 1 1 d . .
H8 H -0.1337 0.3483 0.3561 0.099 Uiso 1 1 calc R U
C9 C -0.2880(4) 0.4745(4) 0.3889(3) 0.1589(18) Uani 1 1 d . .
H9A H -0.2797 0.5382 0.3391 0.238 Uiso 1 1 calc R U
H9B H -0.2417 0.4937 0.4317 0.238 Uiso 1 1 calc R U
H9C H -0.3793 0.4715 0.4102 0.238 Uiso 1 1 calc R U
C10 C -0.2560(3) 0.2417(4) 0.44125(18) 0.1235(12) Uani 1 1 d . .
H10A H -0.3490 0.2356 0.4526 0.185 Uiso 1 1 calc R U
H10B H -0.2245 0.2594 0.4905 0.185 Uiso 1 1 calc R U
H10C H -0.2115 0.1638 0.4279 0.185 Uiso 1 1 calc R U
C11 C -0.1527(3) 0.1059(2) 0.12062(15) 0.0752(7) Uani 1 1 d . .
H11 H -0.0604 0.1196 0.1194 0.090 Uiso 1 1 calc R U
C12 C -0.1786(4) 0.1164(4) 0.0286(2) 0.1290(13) Uani 1 1 d . .
H12A H -0.2691 0.1062 0.0271 0.193 Uiso 1 1 calc R U
H12B H -0.1229 0.0524 0.0035 0.193 Uiso 1 1 calc R U
H12C H -0.1600 0.1974 -0.0026 0.193 Uiso 1 1 calc R U
C13 C -0.1681(4) -0.0253(3) 0.1695(2) 0.1119(10) Uani 1 1 d . .
H13A H -0.1426 -0.0325 0.2254 0.168 Uiso 1 1 calc R U
H13B H -0.1131 -0.0852 0.1401 0.168 Uiso 1 1 calc R U
H13C H -0.2583 -0.0411 0.1739 0.168 Uiso 1 1 calc R U
C14 C 0.14090(18) 0.42489(16) 0.16547(11) 0.0481(5) Uani 1 1 d . .
C15 C 0.20710(19) 0.40716(18) 0.08614(12) 0.0549(5) Uani 1 1 d . .
C16 C 0.3004(2) 0.4879(2) 0.04781(15) 0.0722(7) Uani 1 1 d . .
H16 H 0.3453 0.4781 -0.0050 0.087 Uiso 1 1 calc R U
C17 C 0.3274(3) 0.5816(2) 0.08666(19) 0.0847(8) Uani 1 1 d . .
H17 H 0.3905 0.6342 0.0603 0.102 Uiso 1 1 calc R U
C18 C 0.2614(3) 0.5976(2) 0.16422(18) 0.0775(7) Uani 1 1 d . .
H18 H 0.2799 0.6619 0.1896 0.093 Uiso 1 1 calc R U
C19 C 0.1682(2) 0.52070(18) 0.20540(13) 0.0598(5) Uani 1 1 d . .
C20 C 0.1801(2) 0.3057(2) 0.04096(14) 0.0721(6) Uani 1 1 d . .
H20 H 0.1256 0.2493 0.0816 0.087 Uiso 1 1 calc R U
C21 C 0.1047(6) 0.3576(4) -0.0332(3) 0.192(2) Uani 1 1 d . .
H21A H 0.0171 0.3893 -0.0131 0.289 Uiso 1 1 calc R U
H21B H 0.1006 0.2924 -0.0648 0.289 Uiso 1 1 calc R U
H21C H 0.1480 0.4242 -0.0692 0.289 Uiso 1 1 calc R U
C22 C 0.3048(3) 0.2284(3) 0.0125(2) 0.1138(11) Uani 1 1 d . .
H22A H 0.3580 0.2801 -0.0300 0.171 Uiso 1 1 calc R U
H22B H 0.2830 0.1603 -0.0109 0.171 Uiso 1 1 calc R U
H22C H 0.3527 0.1956 0.0603 0.171 Uiso 1 1 calc R U
C23 C 0.0965(3) 0.5426(2) 0.29054(15) 0.0825(8) Uani 1 1 d . .
H23 H 0.0456 0.4717 0.3139 0.099 Uiso 1 1 calc R U
C24 C 0.1897(4) 0.5508(4) 0.3545(2) 0.1366(14) Uani 1 1 d . .
H24A H 0.2504 0.4760 0.3611 0.205 Uiso 1 1 calc R U
H24B H 0.1397 0.5591 0.4083 0.205 Uiso 1 1 calc R U
H24C H 0.2374 0.6223 0.3343 0.205 Uiso 1 1 calc R U
C25 C -0.0002(5) 0.6615(4) 0.2778(2) 0.1558(17) Uani 1 1 d . .
H25A H 0.0442 0.7285 0.2432 0.234 Uiso 1 1 calc R U
H25B H -0.0336 0.6840 0.3321 0.234 Uiso 1 1 calc R U
H25C H -0.0718 0.6465 0.2503 0.234 Uiso 1 1 calc R U
C26 C 0.25874(18) 0.20433(17) 0.29221(12) 0.0501(5) Uani 1 1 d . .
H26A H 0.2542 0.2943 0.2733 0.060 Uiso 1 1 calc R U
H26B H 0.3439 0.1680 0.2692 0.060 Uiso 1 1 calc R U
C27 C 0.2507(2) 0.17769(18) 0.38797(13) 0.0564(5) Uani 1 1 d . .
C28 C 0.1330(3) 0.1789(2) 0.43967(15) 0.0795(7) Uani 1 1 d . .
H28 H 0.0545 0.1949 0.4154 0.095 Uiso 1 1 calc R U
C29 C 0.1295(4) 0.1565(3) 0.52765(18) 0.1104(10) Uani 1 1 d . .
H29 H 0.0493 0.1570 0.5619 0.132 Uiso 1 1 calc R U
C30 C 0.2453(5) 0.1337(4) 0.5638(2) 0.1266(13) Uani 1 1 d . .
H30 H 0.2436 0.1196 0.6226 0.152 Uiso 1 1 calc R U
C31 C 0.3621(4) 0.1317(4) 0.5134(2) 0.1195(12) Uani 1 1 d . .
H31 H 0.4403 0.1151 0.5380 0.143 Uiso 1 1 calc R U
C32 C 0.3658(3) 0.1542(3) 0.42594(16) 0.0851(8) Uani 1 1 d . .
H32 H 0.4466 0.1534 0.3922 0.102 Uiso 1 1 calc R U
C33 C 0.15033(19) 0.02018(17) 0.28190(14) 0.0571(5) Uani 1 1 d . .
H33A H 0.0823 -0.0045 0.2546 0.068 Uiso 1 1 calc R U
H33B H 0.1267 0.0005 0.3429 0.068 Uiso 1 1 calc R U
C34 C 0.27931(19) -0.05345(17) 0.25825(12) 0.0510(5) Uani 1 1 d . .
C35 C 0.3531(2) -0.1233(2) 0.31893(16) 0.0751(7) Uani 1 1 d . .
H35 H 0.3242 -0.1235 0.3762 0.090 Uiso 1 1 calc R U
C36 C 0.4701(3) -0.1937(3) 0.2959(2) 0.0980(9) Uani 1 1 d . .
H36 H 0.5194 -0.2407 0.3374 0.118 Uiso 1 1 calc R U
C37 C 0.5127(3) -0.1934(3) 0.2111(3) 0.0991(10) Uani 1 1 d . .
H37 H 0.5914 -0.2396 0.1952 0.119 Uiso 1 1 calc R U
C38 C 0.4393(3) -0.1253(3) 0.1506(2) 0.0959(9) Uani 1 1 d . .
H38 H 0.4677 -0.1256 0.0933 0.115 Uiso 1 1 calc R U
C39 C 0.3250(3) -0.0572(2) 0.17384(15) 0.0745(7) Uani 1 1 d . .
H39 H 0.2758 -0.0116 0.1318 0.089 Uiso 1 1 calc R U

loop_
_atom_site_aniso_label
_atom_site_aniso_U_11
_atom_site_aniso_U_22
_atom_site_aniso_U_33
_atom_site_aniso_U_23
_atom_site_aniso_U_13
_atom_site_aniso_U_12
N1 0.0430(9) 0.0561(9) 0.0580(10) -0.0032(7) -0.0094(7) -0.0076(7)
N2 0.0511(9) 0.0433(8) 0.0515(9) -0.0054(7) -0.0027(7) -0.0073(7)
N3 0.0438(9) 0.0441(8) 0.0528(9) -0.0073(6) -0.0092(7) -0.0061(7)
C1 0.0441(10) 0.0496(10) 0.0402(10) -0.0105(8) -0.0056(8) -0.0057(8)
C2 0.0433(11) 0.0603(12) 0.0599(12) 0.0022(9) -0.0069(9) -0.0111(9)
C3 0.0500(13) 0.0756(14) 0.0724(15) -0.0006(11) -0.0011(11) -0.0037(11)
C4 0.0558(15) 0.103(2) 0.0861(19) 0.0024(15) 0.0001(13) 0.0093(13)
C5 0.0460(14) 0.125(2) 0.093(2) 0.0194(17) -0.0119(14) -0.0010(15)
C6 0.0584(15) 0.1076(19) 0.0779(16) 0.0053(14) -0.0223(13) -0.0135(14)
C7 0.0521(13) 0.0768(14) 0.0653(14) 0.0031(11) -0.0154(10) -0.0159(11)
C8 0.0669(16) 0.0982(19) 0.0804(17) -0.0261(14) 0.0050(13) 0.0003(13)
C9 0.164(4) 0.149(3) 0.175(4) -0.091(3) -0.044(3) 0.055(3)
C10 0.115(3) 0.185(4) 0.0690(18) -0.004(2) 0.0015(17) -0.052(2)
C11 0.0800(16) 0.0800(15) 0.0725(15) -0.0155(12) -0.0273(12) -0.0110(13)
C12 0.149(3) 0.156(3) 0.090(2) -0.043(2) -0.052(2) 0.025(3)
C13 0.133(3) 0.0799(19) 0.131(3) -0.0171(17) -0.032(2) -0.0251(18)
C14 0.0517(11) 0.0422(9) 0.0471(11) -0.0012(8) -0.0076(8) -0.0010(8)
C15 0.0517(12) 0.0577(11) 0.0503(11) -0.0006(9) -0.0052(9) -0.0016(9)
C16 0.0645(14) 0.0725(15) 0.0666(14) 0.0068(12) 0.0066(11) -0.0028(12)
C17 0.0770(17) 0.0610(15) 0.105(2) 0.0130(14) -0.0009(15) -0.0180(12)
C18 0.0869(17) 0.0492(12) 0.0964(19) -0.0047(12) -0.0110(15) -0.0188(12)
C19 0.0722(14) 0.0416(10) 0.0653(13) -0.0049(9) -0.0120(11) -0.0081(10)
C20 0.0753(15) 0.0883(16) 0.0541(13) -0.0239(11) -0.0013(11) -0.0036(12)
C21 0.280(6) 0.159(4) 0.177(4) -0.092(3) -0.163(4) 0.072(4)
C22 0.111(2) 0.0836(19) 0.141(3) -0.0394(18) 0.028(2) -0.0059(17)
C23 0.118(2) 0.0645(14) 0.0726(16) -0.0295(12) -0.0014(14) -0.0212(14)
C24 0.201(4) 0.137(3) 0.092(2) -0.035(2) -0.035(2) -0.054(3)
C25 0.192(4) 0.127(3) 0.137(3) -0.059(2) 0.007(3) 0.048(3)
C26 0.0458(11) 0.0512(10) 0.0549(12) -0.0063(8) -0.0123(9) -0.0080(8)
C27 0.0620(13) 0.0543(11) 0.0553(12) -0.0100(9) -0.0172(10) -0.0033(9)
C28 0.0749(16) 0.1011(19) 0.0625(15) -0.0170(13) -0.0086(12) -0.0054(14)
C29 0.122(3) 0.144(3) 0.0642(17) -0.0279(17) 0.0073(18) -0.017(2)
C30 0.151(3) 0.170(4) 0.0595(18) -0.0153(19) -0.031(2) -0.011(3)
C31 0.115(3) 0.171(3) 0.080(2) -0.023(2) -0.045(2) -0.006(2)
C32 0.0804(17) 0.111(2) 0.0687(16) -0.0164(14) -0.0292(13) -0.0046(14)
C33 0.0537(12) 0.0462(10) 0.0706(13) -0.0081(9) -0.0056(10) -0.0077(9)
C34 0.0531(11) 0.0445(10) 0.0572(12) -0.0107(8) -0.0087(9) -0.0073(8)
C35 0.0843(17) 0.0687(14) 0.0714(15) -0.0093(11) -0.0245(13) 0.0073(12)
C36 0.0842(19) 0.0779(17) 0.136(3) -0.0217(17) -0.0494(19) 0.0186(14)
C37 0.0645(16) 0.0831(19) 0.155(3) -0.053(2) 0.0026(19) 0.0015(14)
C38 0.097(2) 0.0879(18) 0.098(2) -0.0332(16) 0.0164(18) 0.0020(17)
C39 0.0872(17) 0.0691(14) 0.0657(14) -0.0147(11) -0.0070(12) -0.0006(12)

loop_
_atom_type_symbol
_atom_type_description
_atom_type_scat_dispersion_real
_atom_type_scat_dispersion_imag
_atom_type_scat_source
C C 0.0033 0.0016 'International Tables Vol C Tables 4.2.6.8 and 6.1.1.4'
H H 0.0000 0.0000 'International Tables Vol C Tables 4.2.6.8 and 6.1.1.4'
N N 0.0061 0.0033 'International Tables Vol C Tables 4.2.6.8 and 6.1.1.4'

loop_
_geom_angle_atom_site_label_1
_geom_angle_atom_site_label_2
_geom_angle_atom_site_label_3
_geom_angle
C1 N1 C2 120.95(16)
C1 N2 C14 131.26(15)
C1 N3 C26 121.65(15)
C1 N3 C33 115.45(15)
C26 N3 C33 114.03(15)
N1 C1 N2 121.90(16)
N1 C1 N3 119.01(16)
N2 C1 N3 119.06(16)
C7 C2 C3 120.7(2)
C7 C2 N1 118.35(19)
C3 C2 N1 120.7(2)
C4 C3 C2 117.8(2)
C4 C3 C8 121.1(2)
C2 C3 C8 121.0(2)
C5 C4 C3 121.4(3)
C4 C5 C6 120.6(2)
C5 C6 C7 121.0(3)
C6 C7 C2 118.5(2)
C6 C7 C11 121.3(2)
C2 C7 C11 120.17(19)
C3 C8 C10 111.0(2)
C3 C8 C9 114.6(3)
C10 C8 C9 110.7(3)
C13 C11 C12 110.7(2)
C13 C11 C7 110.3(2)
C12 C11 C7 114.6(2)
C15 C14 C19 121.04(18)
C15 C14 N2 120.86(17)
C19 C14 N2 117.92(17)
C16 C15 C14 117.9(2)
C16 C15 C20 119.46(19)
C14 C15 C20 122.64(19)
C17 C16 C15 121.2(2)
C18 C17 C16 120.1(2)
C17 C18 C19 121.5(2)
C18 C19 C14 118.3(2)
C18 C19 C23 119.8(2)
C14 C19 C23 121.89(19)
C21 C20 C22 109.9(3)
C21 C20 C15 112.1(2)
C22 C20 C15 112.0(2)
C19 C23 C24 112.8(3)
C19 C23 C25 109.5(2)
C24 C23 C25 110.6(3)
N3 C26 C27 115.22(16)
C28 C27 C32 118.2(2)
C28 C27 C26 122.64(19)
C32 C27 C26 119.2(2)
C27 C28 C29 121.0(3)
C30 C29 C28 119.7(3)
C31 C30 C29 119.8(3)
C30 C31 C32 120.6(3)
C31 C32 C27 120.7(3)
N3 C33 C34 112.10(16)
C35 C34 C39 117.7(2)
C35 C34 C33 121.7(2)
C39 C34 C33 120.56(18)
C34 C35 C36 120.9(2)
C37 C36 C35 119.5(3)
C38 C37 C36 120.0(3)
C39 C38 C37 120.0(3)
C38 C39 C34 122.0(2)

loop_
_geom_bond_atom_site_label_1
_geom_bond_atom_site_label_2
_geom_bond_distance
N1 C1 1.288(2)
N1 C2 1.420(3)
N2 C1 1.381(2)
N2 C14 1.442(2)
N3 C1 1.388(2)
N3 C26 1.470(2)
N3 C33 1.476(3)
C2 C7 1.400(3)
C2 C3 1.412(3)
C3 C4 1.395(3)
C3 C8 1.516(4)
C4 C5 1.361(4)
C5 C6 1.369(4)
C6 C7 1.392(3)
C7 C11 1.525(3)
C8 C10 1.524(4)
C8 C9 1.536(4)
C11 C13 1.516(4)
C11 C12 1.524(4)
C14 C15 1.400(3)
C14 C19 1.406(3)
C15 C16 1.393(3)
C15 C20 1.512(3)
C16 C17 1.374(4)
C17 C18 1.370(4)
C18 C19 1.378(3)
C19 C23 1.513(3)
C20 C21 1.497(4)
C20 C22 1.509(4)
C23 C24 1.526(4)
C23 C25 1.529(4)
C26 C27 1.509(3)
C27 C28 1.376(3)
C27 C32 1.383(3)
C28 C29 1.390(4)
C29 C30 1.374(5)
C30 C31 1.358(5)
C31 C32 1.381(4)
C33 C34 1.503(3)
C34 C35 1.374(3)
C34 C39 1.384(3)
C35 C36 1.389(4)
C36 C37 1.376(4)
C37 C38 1.365(4)
C38 C39 1.356(4)
